data_7021166
loop_
_publ_author_name
'Pouessel, Jacky'
'Abada, Sabah'
'Le Bris, Nathalie'
'Elhabiri, Mourad'
'Charbonni\`ere, Lo\"ic J'
'Tripier, Rapha\"el'

_publ_section_title
;
 A new bis-tetraamine ligand with a chromophoric
 4-(9-anthracenyl)-2,6-dimethylpyridinyl linker for glyphosate and ATP
 sensing.
;
_journal_issue 14
_journal_name_full 'Dalton transactions (Cambridge, England : 2003)'
_journal_page_first 4859
_journal_page_last 4872
_journal_paper_doi 10.1039/c3dt32325k
_journal_volume 42
_journal_year 2013
_chemical_formula_sum 'C25 H21 N O4'
_chemical_formula_weight 399.43
_chemical_name_systematic
;
?
;
_space_group_IT_number 15
_symmetry_cell_setting monoclinic
_symmetry_Int_Tables_number 15
_symmetry_space_group_name_Hall '-C 2yc'
_symmetry_space_group_name_H-M 'C 1 2/c 1'
_atom_sites_solution_hydrogens geom
_atom_sites_solution_primary direct
_atom_sites_solution_secondary difmap
_audit_creation_date 2010-11-23T16:11:30-00:00
_audit_creation_method 'WinGX routine CIF_UPDATE'
_cell_angle_alpha 90
_cell_angle_beta 110.917(13)
_cell_angle_gamma 90
_cell_formula_units_Z 4
_cell_length_a 14.0913(17)
_cell_length_b 10.8393(9)
_cell_length_c 13.9585(15)
_cell_measurement_reflns_used 1597
_cell_measurement_temperature 170(2)
_cell_measurement_theta_max 29.57
_cell_measurement_theta_min 3.06
_cell_volume 1991.5(4)
_computing_cell_refinement
;
CrysAlis RED, Oxford Diffraction Ltd.,
Version 1.171.33.52 (release 06-11-2009 CrysAlis171 .NET)
(compiled Nov 6 2009,16:24:50)
;
_computing_data_collection
;
CrysAlis CCD, Oxford Diffraction Ltd.,
Version 1.171.33.52 (release 06-11-2009 CrysAlis171 .NET)
(compiled Nov 6 2009,16:24:50)
;
_computing_data_reduction
;
CrysAlis RED, Oxford Diffraction Ltd.,
Version 1.171.33.52 (release 06-11-2009 CrysAlis171 .NET)
(compiled Nov 6 2009,16:24:50)
;
_computing_molecular_graphics 'ORTEP3 for Windows (Farrugia, 1997)'
_computing_publication_material 'PLATON (Spek, 1980-2002)'
_computing_structure_refinement 'SHELXL-97 (Sheldrick, 1997)'
_computing_structure_solution 'SHELXS-97 (Sheldrick, 1997)'
_diffrn_ambient_temperature 170(2)
_diffrn_detector 'CCD plate'
_diffrn_detector_area_resol_mean 8.3622
_diffrn_measured_fraction_theta_full 0.996
_diffrn_measured_fraction_theta_max 0.996
_diffrn_measurement_device 'Kappa-geometry diffractometer'
_diffrn_measurement_device_type 'Xcalibur, Sapphire2, large Be window'
_diffrn_measurement_method
;
4 stepped omega-scans over 115 deg. with kappa -79 deg. (chi -58.3 deg.),
phi 0, 90, 180, 270 deg.
step 1 deg., exposure time 45 s
detector distance 50 mm
detector angle 30 deg.
;
_diffrn_orient_matrix_UB_11 0.0499078868
_diffrn_orient_matrix_UB_12 -0.0245904745
_diffrn_orient_matrix_UB_13 0.0195451
_diffrn_orient_matrix_UB_21 0.0064537639
_diffrn_orient_matrix_UB_22 0.0242043907
_diffrn_orient_matrix_UB_23 0.0491422255
_diffrn_orient_matrix_UB_31 -0.0192808137
_diffrn_orient_matrix_UB_32 -0.0555863892
_diffrn_orient_matrix_UB_33 0.0127664168
_diffrn_radiation_monochromator graphite
_diffrn_radiation_probe x-ray
_diffrn_radiation_type MoK\a
_diffrn_radiation_wavelength 0.71073
_diffrn_reflns_av_R_equivalents 0.0693
_diffrn_reflns_av_unetI/netI 0.1024
_diffrn_reflns_limit_h_max 18
_diffrn_reflns_limit_h_min -18
_diffrn_reflns_limit_k_max 12
_diffrn_reflns_limit_k_min -14
_diffrn_reflns_limit_l_max 18
_diffrn_reflns_limit_l_min -18
_diffrn_reflns_number 8568
_diffrn_reflns_theta_full 28.28
_diffrn_reflns_theta_max 28.28
_diffrn_reflns_theta_min 3.5
_diffrn_source 'sealed X-ray tube'
_exptl_absorpt_coefficient_mu 0.09
_exptl_absorpt_correction_type none
_exptl_crystal_colour colourless
_exptl_crystal_density_diffrn 1.332
_exptl_crystal_density_method 'not measured'
_exptl_crystal_description parallelepiped
_exptl_crystal_F_000 840
_exptl_crystal_size_max 0.14
_exptl_crystal_size_mid 0.12
_exptl_crystal_size_min 0.08
_refine_diff_density_max 0.211
_refine_diff_density_min -0.157
_refine_diff_density_rms 0.039
_refine_ls_extinction_method none
_refine_ls_goodness_of_fit_ref 0.911
_refine_ls_hydrogen_treatment constr
_refine_ls_matrix_type full
_refine_ls_number_parameters 139
_refine_ls_number_reflns 2465
_refine_ls_number_restraints 0
_refine_ls_restrained_S_all 0.911
_refine_ls_R_factor_all 0.1458
_refine_ls_R_factor_gt 0.0503
_refine_ls_shift/su_max 0
_refine_ls_shift/su_mean 0
_refine_ls_structure_factor_coef Fsqd
_refine_ls_weighting_details 'calc w=1/[\s^2^(Fo^2^)+(0.0306P)^2^+0.0000P] where P=(Fo^2^+2Fc^2^)/3'
_refine_ls_weighting_scheme calc
_refine_ls_wR_factor_gt 0.076
_refine_ls_wR_factor_ref 0.0989
_reflns_number_gt 1180
_reflns_number_total 2465
_reflns_threshold_expression >2sigma(I)
_cod_data_source_file c3dt32325k.txt
_cod_data_source_block jp218f3-a0
_cod_depositor_comments
;
The following automatic conversions were performed:

'_diffrn_radiation_probe' value 'X-ray' changed to 'x-ray' according
to /home/saulius/struct/CIF-dictionaries/cif_core.dic dictionary
named 'cif_core.dic' version 2.4.2 from 2011-04-26.

Automatic conversion script
Id: cif_fix_values 1891 2012-01-12 08:04:46Z andrius 
;
_cod_original_sg_symbol_Hall -C2yc
_cod_original_sg_symbol_H-M C2/c
_cod_database_code 7021166

loop_
_symmetry_equiv_pos_as_xyz
'x, y, z'
'-x, y, -z+1/2'
'x+1/2, y+1/2, z'
'-x+1/2, y+1/2, -z+1/2'
'-x, -y, -z'
'x, -y, z-1/2'
'-x+1/2, -y+1/2, -z'
'x+1/2, -y+1/2, z-1/2'

loop_
_atom_site_label
_atom_site_type_symbol
_atom_site_fract_x
_atom_site_fract_y
_atom_site_fract_z
_atom_site_U_iso_or_equiv
_atom_site_adp_type
_atom_site_occupancy
_atom_site_symmetry_multiplicity
_atom_site_calc_flag
_atom_site_refinement_flags
C1 C 0.28788(17) 0.1353(2) -0.08725(16) 0.0407(6) Uani 1 1 d .
H1A H 0.2677 0.0882 -0.1513 0.061 Uiso 1 1 calc R
H1B H 0.277 0.2235 -0.103 0.061 Uiso 1 1 calc R
H1C H 0.247 0.1092 -0.047 0.061 Uiso 1 1 calc R
C2 C 0.39802(17) 0.11274(19) -0.02685(16) 0.0347(6) Uani 1 1 d .
H2A H 0.4092 0.0233 -0.0128 0.042 Uiso 1 1 calc R
H2B H 0.4391 0.1386 -0.0679 0.042 Uiso 1 1 calc R
C3 C 0.44932(15) 0.29974(19) 0.06331(17) 0.0260(5) Uani 1 1 d .
C4 C 0.47716(14) 0.36680(17) 0.16321(15) 0.0218(5) Uani 1 1 d .
C5 C 0.47726(15) 0.49514(18) 0.15975(16) 0.0256(5) Uani 1 1 d .
H5 H 0.4619 0.5367 0.0961 0.031 Uiso 1 1 calc R
C6 C 0.5 0.5620(3) 0.25 0.0233(7) Uani 1 2 d S
C7 C 0.5 0.7004(2) 0.25 0.0237(7) Uani 1 2 d S
C8 C 0.40757(16) 0.76506(18) 0.20706(16) 0.0257(5) Uani 1 1 d .
C9 C 0.31164(17) 0.7047(2) 0.16524(17) 0.0350(6) Uani 1 1 d .
H9 H 0.3089 0.6172 0.1662 0.042 Uiso 1 1 calc R
C10 C 0.22426(17) 0.7699(2) 0.12407(18) 0.0428(7) Uani 1 1 d .
H10 H 0.1615 0.7272 0.0961 0.051 Uiso 1 1 calc R
C11 C 0.22493(18) 0.9001(2) 0.12210(18) 0.0386(6) Uani 1 1 d .
H11 H 0.1632 0.9445 0.0923 0.046 Uiso 1 1 calc R
C12 C 0.31411(18) 0.96123(19) 0.16297(16) 0.0330(6) Uani 1 1 d .
H12 H 0.3139 1.0489 0.1625 0.04 Uiso 1 1 calc R
C13 C 0.40852(16) 0.89743(17) 0.20685(16) 0.0252(5) Uani 1 1 d .
C14 C 0.5 0.9597(3) 0.25 0.0289(8) Uani 1 2 d S
H14 H 0.5 1.0473 0.25 0.035 Uiso 1 2 calc SR
N1 N 0.5 0.3012(2) 0.25 0.0243(6) Uani 1 2 d S
O1 O 0.43176(10) 0.18025(12) 0.07013(10) 0.0298(4) Uani 1 1 d .
O2 O 0.44240(12) 0.35088(13) -0.01556(11) 0.0419(4) Uani 1 1 d .

loop_
_atom_site_aniso_label
_atom_site_aniso_U_11
_atom_site_aniso_U_22
_atom_site_aniso_U_33
_atom_site_aniso_U_23
_atom_site_aniso_U_13
_atom_site_aniso_U_12
C1 0.0404(15) 0.0437(15) 0.0353(14) -0.0098(11) 0.0101(11) -0.0052(12)
C2 0.0418(15) 0.0277(13) 0.0360(14) -0.0095(11) 0.0157(11) -0.0022(11)
C3 0.0251(13) 0.0234(12) 0.0307(13) 0.0014(10) 0.0113(10) -0.0018(9)
C4 0.0182(11) 0.0212(12) 0.0262(12) -0.0006(10) 0.0083(9) -0.0006(9)
C5 0.0258(12) 0.0224(12) 0.0278(12) 0.0025(10) 0.0086(9) -0.0017(10)
C6 0.0176(16) 0.0226(16) 0.0271(18) 0 0.0047(13) 0
C7 0.0283(18) 0.0192(16) 0.0227(17) 0 0.0081(14) 0
C8 0.0287(13) 0.0233(12) 0.0243(12) -0.0017(10) 0.0085(10) 0.0001(10)
C9 0.0301(13) 0.0276(13) 0.0447(15) 0.0005(11) 0.0103(11) 0.0016(11)
C10 0.0266(15) 0.0438(16) 0.0524(17) -0.0019(13) 0.0075(12) 0.0021(12)
C11 0.0350(16) 0.0395(16) 0.0392(15) 0.0069(12) 0.0106(12) 0.0116(11)
C12 0.0395(15) 0.0259(13) 0.0357(15) 0.0064(11) 0.0160(11) 0.0068(11)
C13 0.0309(13) 0.0227(12) 0.0234(12) 0.0016(10) 0.0114(10) 0.0027(10)
C14 0.040(2) 0.0197(17) 0.0292(19) 0 0.0148(16) 0
N1 0.0207(14) 0.0226(14) 0.0278(15) 0 0.0066(11) 0
O1 0.0371(9) 0.0217(8) 0.0280(9) -0.0029(7) 0.0086(7) -0.0016(7)
O2 0.0639(12) 0.0340(10) 0.0292(9) -0.0010(8) 0.0186(8) -0.0119(8)

loop_
_atom_type_symbol
_atom_type_description
_atom_type_scat_dispersion_real
_atom_type_scat_dispersion_imag
_atom_type_scat_source
C C 0.0033 0.0016 'International Tables Vol C Tables 4.2.6.8 and 6.1.1.4'
H H 0 0 'International Tables Vol C Tables 4.2.6.8 and 6.1.1.4'
N N 0.0061 0.0033 'International Tables Vol C Tables 4.2.6.8 and 6.1.1.4'
O O 0.0106 0.006 'International Tables Vol C Tables 4.2.6.8 and 6.1.1.4'

loop_
_exptl_crystal_face_index_h
_exptl_crystal_face_index_k
_exptl_crystal_face_index_l
_exptl_crystal_face_perp_dist
1 -1 0 0.045
-1 1 0 0.035
-1 -1 0 0.05
1 1 0 0.05
0 0 -1 0.05
0 0 1 0.06
2 -1 -1 0.065
1 1 -4 0.05
-1 -3 2 0.06
-1 1 2 0.055

loop_
_geom_angle_atom_site_label_1
_geom_angle_atom_site_label_2
_geom_angle_atom_site_label_3
_geom_angle
_geom_angle_site_symmetry_1
_geom_angle_site_symmetry_3
C2 C1 H1A 109.5 . .
C2 C1 H1B 109.5 . .
H1A C1 H1B 109.5 . .
C2 C1 H1C 109.5 . .
H1A C1 H1C 109.5 . .
H1B C1 H1C 109.5 . .
O1 C2 C1 111.63(17) . .
O1 C2 H2A 109.3 . .
C1 C2 H2A 109.3 . .
O1 C2 H2B 109.3 . .
C1 C2 H2B 109.3 . .
H2A C2 H2B 108 . .
O2 C3 O1 123.9(2) . .
O2 C3 C4 122.48(18) . .
O1 C3 C4 113.62(18) . .
N1 C4 C5 123.9(2) . .
N1 C4 C3 118.90(17) . .
C5 C4 C3 117.17(18) . .
C6 C5 C4 119.5(2) . .
C6 C5 H5 120.2 . .
C4 C5 H5 120.2 . .
C5 C6 C5 117.1(3) . 2_655
C5 C6 C7 121.47(13) . .
C5 C6 C7 121.47(13) 2_655 .
C8 C7 C8 120.4(3) 2_655 .
C8 C7 C6 119.78(13) 2_655 .
C8 C7 C6 119.78(13) . .
C7 C8 C9 122.88(19) . .
C7 C8 C13 119.3(2) . .
C9 C8 C13 117.8(2) . .
C10 C9 C8 121.3(2) . .
C10 C9 H9 119.4 . .
C8 C9 H9 119.4 . .
C9 C10 C11 121.2(2) . .
C9 C10 H10 119.4 . .
C11 C10 H10 119.4 . .
C12 C11 C10 119.5(2) . .
C12 C11 H11 120.2 . .
C10 C11 H11 120.2 . .
C11 C12 C13 121.7(2) . .
C11 C12 H12 119.1 . .
C13 C12 H12 119.1 . .
C14 C13 C12 121.95(19) . .
C14 C13 C8 119.6(2) . .
C12 C13 C8 118.5(2) . .
C13 C14 C13 121.8(3) 2_655 .
C13 C14 H14 119.1 2_655 .
C13 C14 H14 119.1 . .
C4 N1 C4 116.0(2) 2_655 .
C3 O1 C2 115.42(16) . .

loop_
_geom_bond_atom_site_label_1
_geom_bond_atom_site_label_2
_geom_bond_distance
_geom_bond_site_symmetry_2
C1 C2 1.498(3) .
C1 H1A 0.98 .
C1 H1B 0.98 .
C1 H1C 0.98 .
C2 O1 1.461(2) .
C2 H2A 0.99 .
C2 H2B 0.99 .
C3 O2 1.205(2) .
C3 O1 1.328(2) .
C3 C4 1.495(3) .
C4 N1 1.341(2) .
C4 C5 1.392(3) .
C5 C6 1.388(2) .
C5 H5 0.95 .
C6 C5 1.388(2) 2_655
C6 C7 1.501(4) .
C7 C8 1.410(2) 2_655
C7 C8 1.410(2) .
C8 C9 1.426(3) .
C8 C13 1.435(2) .
C9 C10 1.357(3) .
C9 H9 0.95 .
C10 C11 1.412(3) .
C10 H10 0.95 .
C11 C12 1.353(3) .
C11 H11 0.95 .
C12 C13 1.429(3) .
C12 H12 0.95 .
C13 C14 1.388(2) .
C14 C13 1.388(2) 2_655
C14 H14 0.95 .
N1 C4 1.341(2) 2_655
